data_4116761
loop_
_publ_author_name
'Peter Molenveld'
'Johan F. J. Engbersen'
'Huub Kooijman'
'Anthony L. Spek'
'David N. Reinhoudt'

_publ_contact_author_address
;
    Bijvoet Center for Biomolecular Research
    Department of Crystal and Structural Chemistry
    Utrecht University
    Padualaan 8
    3584 CH Utrecht
    The Netherlands
;
_publ_contact_author_email spea@xray.chem.ruu.nl
_publ_contact_author_fax '+31 30 2533940'
_publ_contact_author_name '   Dr. A.L. Spek'
_publ_contact_author_phone '+31 30 2532538'
_publ_section_title
;
 Efficient Catalytic Phosphate Diester Cleavage by the Synergetic Action
 of Two Cu(II) Centers in a DinuclearCis-Diaqua Cu(II) Calix[4]arene
 Enzyme Model
;
_journal_name_full 'Journal of the American Chemical Society'
_journal_page_first 6726
_journal_page_last 6737
_journal_paper_doi 10.1021/ja9805324
_journal_volume 120
_journal_year 1998
_chemical_compound_source 'see text'
_chemical_formula_moiety 'C21 H26 Cu N4 O6'
_chemical_formula_sum 'C21 H26 Cu N4 O6'
_chemical_formula_weight 494.01
_chemical_name_systematic
;
 ?
;
_space_group_IT_number 14
_symmetry_cell_setting monoclinic
_symmetry_space_group_name_Hall '-P 2ybc'
_symmetry_space_group_name_H-M 'P 1 21/c 1'
_cell_angle_alpha 90
_cell_angle_beta 103.890(17)
_cell_angle_gamma 90
_cell_formula_units_Z 4
_cell_length_a 12.645(3)
_cell_length_b 19.003(4)
_cell_length_c 9.577(3)
_cell_measurement_temperature 150
_cell_volume 2234.0(10)
_computing_cell_refinement 'SET4 (de Boer & Duisenberg, 1984)'
_computing_data_collection 'Locally modified CAD4-Version 5 Software'
_computing_data_reduction 'HELENA (Spek, 1997)'
_computing_publication_material 'PLATON (Spek, 1990)'
_computing_structure_refinement 'SHELXL-97 (Sheldrick, 1997)'
_diffrn_ambient_temperature 150
_diffrn_radiation_type 'Mo K\a'
_diffrn_radiation_wavelength 0.71073
_diffrn_reflns_av_R_equivalents 0.0555
_diffrn_reflns_av_sigmaI/netI 0.0955
_diffrn_reflns_limit_h_max 14
_diffrn_reflns_limit_h_min -15
_diffrn_reflns_limit_k_max 0
_diffrn_reflns_limit_k_min -22
_diffrn_reflns_limit_l_max 11
_diffrn_reflns_limit_l_min -5
_diffrn_reflns_number 4302
_diffrn_reflns_reduction_process
;
 ?
;
_diffrn_reflns_theta_max 25.00
_diffrn_reflns_theta_min 1.66
_exptl_absorpt_coefficient_mu 1.02
_exptl_crystal_colour blue
_exptl_crystal_density_diffrn 1.469
_exptl_crystal_density_meas ?
_exptl_crystal_F_000 1028
_refine_diff_density_max 0.720
_refine_diff_density_min -0.717
_refine_diff_density_rms 0.133
_refine_ls_abs_structure_details none
_refine_ls_abs_structure_Flack none
_refine_ls_extinction_method none
_refine_ls_goodness_of_fit_ref 1.028
_refine_ls_hydrogen_treatment 'H-atom refinement: see text '
_refine_ls_matrix_type full
_refine_ls_number_parameters 295
_refine_ls_number_reflns 3931
_refine_ls_number_restraints 0
_refine_ls_restrained_S_all 1.028
_refine_ls_R_factor_all 0.1323
_refine_ls_R_factor_gt 0.0706
_refine_ls_shift/su_max 0.001
_refine_ls_shift/su_mean 0.000
_refine_ls_structure_factor_coef Fsqd
_refine_ls_weighting_details 'w=1/[\s^2^(Fo^2^)+(0.0811P)^2^+11.6554P] where P=(Fo^2^+2Fc^2^)/3'
_refine_ls_weighting_scheme calc
_refine_ls_wR_factor_gt 0.1597
_refine_ls_wR_factor_ref 0.2044
_reflns_number_gt 2409
_reflns_number_total 3931
_cod_data_source_file ja9805324_1.cif
_cod_data_source_block S1722A
_cod_depositor_comments
;
The following automatic conversions were performed:

'_exptl_crystal_density_meas' value 'Not Measured' was changed to '?'
- the value is perceived as not measured.

Automatic conversion script
Id: cif_fix_values 3008 2015-01-20 13:52:24Z robertas 

The following automatic conversions were performed:

'_refine_ls_weighting_scheme' value 'calc
w=1/[\s^2^(Fo^2^)+(0.0811P)^2^+11.6554P] where P=(Fo^2^+2Fc^2^)/3'
was changed to 'calc'. New tag '_refine_ls_weighting_details' was
created. The value of the new tag was set to
'w=1/[\s^2^(Fo^2^)+(0.0811P)^2^+11.6554P] where P=(Fo^2^+2Fc^2^)/3'.

Automatic conversion script
Id: cif_fix_values 3143 2015-03-26 13:38:13Z robertas 
;
_cod_original_sg_symbol_H-M 'P 21/c'
_cod_database_code 4116761

loop_
_symmetry_equiv_pos_as_xyz
x,y,z
-x,1/2+y,1/2-z
-x,-y,-z
x,1/2-y,1/2+z

loop_
_atom_site_aniso_label
_atom_site_aniso_U_11
_atom_site_aniso_U_22
_atom_site_aniso_U_33
_atom_site_aniso_U_23
_atom_site_aniso_U_13
_atom_site_aniso_U_12
Cu1 0.0258(5) 0.0169(4) 0.0279(5) -0.0006(4) 0.0080(3) 0.0009(4)
O14 0.037(3) 0.013(2) 0.027(3) 0.003(2) 0.007(2) -0.002(2)
O21 0.028(3) 0.016(2) 0.030(3) -0.004(2) 0.004(2) -0.002(2)
O26 0.030(3) 0.025(3) 0.041(3) 0.001(2) 0.018(2) 0.002(2)
O27 0.043(3) 0.026(3) 0.041(3) 0.000(3) 0.016(3) 0.002(3)
O30 0.035(3) 0.017(3) 0.025(3) 0.000(2) 0.008(2) -0.002(2)
O31 0.043(3) 0.016(3) 0.037(3) -0.001(2) 0.006(3) 0.001(2)
N1 0.033(4) 0.025(3) 0.031(4) 0.001(3) -0.003(3) 0.010(3)
N3 0.016(3) 0.015(3) 0.038(4) 0.002(3) 0.009(3) 0.007(2)
N8 0.029(3) 0.012(3) 0.031(3) 0.002(3) 0.008(3) 0.001(2)
N10 0.019(3) 0.012(3) 0.023(3) -0.003(2) 0.004(2) 0.001(2)
C2 0.024(4) 0.015(4) 0.026(4) 0.000(3) -0.001(3) 0.003(3)
C4 0.021(4) 0.024(4) 0.043(5) -0.004(4) 0.006(3) -0.002(3)
C5 0.020(4) 0.024(4) 0.052(5) -0.006(4) -0.002(4) 0.009(3)
C6 0.059(6) 0.051(6) 0.038(5) -0.005(4) -0.013(4) 0.034(5)
C7 0.030(4) 0.012(3) 0.021(4) 0.003(3) 0.006(3) 0.001(3)
C9 0.023(4) 0.013(3) 0.029(4) -0.002(3) 0.007(3) 0.000(3)
C11 0.026(4) 0.012(3) 0.026(4) 0.001(3) 0.001(3) -0.007(3)
C12 0.023(4) 0.014(4) 0.032(4) 0.005(3) 0.000(3) 0.001(3)
C13 0.050(5) 0.033(5) 0.034(4) 0.001(4) 0.023(4) 0.009(4)
C15 0.019(4) 0.016(4) 0.025(4) -0.001(3) 0.002(3) 0.005(3)
C16 0.024(4) 0.016(3) 0.023(4) -0.006(3) 0.001(3) -0.002(3)
C17 0.023(4) 0.019(4) 0.021(3) -0.001(3) 0.001(3) 0.000(3)
C18 0.014(3) 0.016(3) 0.032(4) -0.005(3) -0.005(3) 0.000(3)
C19 0.037(4) 0.013(4) 0.027(4) -0.001(3) 0.011(3) -0.005(3)
C20 0.031(4) 0.020(4) 0.030(4) 0.001(3) 0.010(3) -0.002(3)
C22 0.032(4) 0.022(4) 0.030(4) 0.000(3) 0.005(3) -0.001(3)
C23 0.048(5) 0.021(4) 0.065(6) 0.002(4) 0.018(5) -0.002(4)
C24 0.032(4) 0.031(4) 0.014(3) 0.003(3) 0.005(3) -0.003(4)
C25 0.042(5) 0.041(5) 0.036(5) -0.001(4) 0.009(4) -0.012(4)
C28 0.035(4) 0.030(4) 0.028(4) -0.001(3) 0.019(4) 0.000(4)
C29 0.049(5) 0.028(4) 0.042(5) -0.012(4) 0.004(4) -0.002(4)

loop_
_atom_site_label
_atom_site_thermal_displace_type
_atom_site_fract_x
_atom_site_fract_y
_atom_site_fract_z
_atom_site_occupancy
_atom_site_U_iso_or_equiv
Cu1 Uani 0.28431(7) 0.11761(4) 1.07433(9) 1.000 0.0233(3)
O14 Uani 0.3292(4) 0.1336(2) 0.6041(5) 1.000 0.0258(16)
O21 Uani 0.2007(4) -0.1873(2) 0.5297(5) 1.000 0.0252(16)
O26 Uani 0.1586(4) 0.1019(3) 1.1589(6) 1.000 0.0304(17)
O27 Uani 0.2050(5) -0.0058(3) 1.1099(6) 1.000 0.0357(17)
O30 Uani 0.3881(4) 0.1268(2) 1.2652(5) 1.000 0.0255(17)
O31 Uani 0.3427(4) 0.2334(3) 1.1812(5) 1.000 0.0326(17)
N1 Uani 0.1154(5) 0.1504(3) 0.6546(7) 1.000 0.031(2)
N3 Uani 0.1865(4) 0.1375(3) 0.8848(6) 1.000 0.0226(19)
N8 Uani 0.4990(5) 0.0725(3) 0.8235(6) 1.000 0.0239(17)
N10 Uani 0.4045(4) 0.1016(3) 0.9802(6) 1.000 0.0182(17)
C2 Uani 0.2040(6) 0.1292(3) 0.7549(7) 1.000 0.023(2)
C4 Uani 0.0848(6) 0.1668(4) 0.8664(9) 1.000 0.030(3)
C5 Uani 0.0406(6) 0.1753(4) 0.7249(9) 1.000 0.034(3)
C6 Uani 0.0978(8) 0.1487(5) 0.4978(9) 1.000 0.054(3)
C7 Uani 0.3008(6) 0.0953(3) 0.7150(7) 1.000 0.021(2)
C9 Uani 0.3985(6) 0.0903(3) 0.8416(7) 1.000 0.022(2)
C11 Uani 0.5120(6) 0.0925(3) 1.0508(8) 1.000 0.022(2)
C12 Uani 0.5713(6) 0.0739(3) 0.9564(7) 1.000 0.024(2)
C13 Uani 0.5308(7) 0.0497(4) 0.6925(8) 1.000 0.037(3)
C15 Uani 0.2687(5) 0.0198(4) 0.6598(7) 1.000 0.021(2)
C16 Uani 0.2325(5) -0.0262(3) 0.7518(7) 1.000 0.022(2)
C17 Uani 0.2100(6) -0.0962(4) 0.7122(7) 1.000 0.022(2)
C18 Uani 0.2199(5) -0.1185(4) 0.5781(7) 1.000 0.0225(19)
C19 Uani 0.2499(6) -0.0722(4) 0.4826(8) 1.000 0.025(2)
C20 Uani 0.2749(6) -0.0021(4) 0.5238(8) 1.000 0.027(2)
C22 Uani 0.1946(6) -0.2404(4) 0.6350(8) 1.000 0.028(2)
C23 Uani 0.1900(8) -0.3102(4) 0.5581(10) 1.000 0.044(3)
C24 Uani 0.1435(6) 0.0360(4) 1.1518(7) 1.000 0.026(2)
C25 Uani 0.0437(7) 0.0107(5) 1.1968(9) 1.000 0.040(3)
C28 Uani 0.3988(6) 0.1937(4) 1.2761(8) 1.000 0.029(2)
C29 Uani 0.4793(7) 0.2232(4) 1.4030(9) 1.000 0.041(3)
H4 Uiso 0.05110 0.17910 0.94160 1.000 0.0360
H5 Uiso -0.02880 0.19470 0.68210 1.000 0.0400
H6A Uiso 0.13740 0.18770 0.46660 1.000 0.0800
H6B Uiso 0.01980 0.15330 0.45330 1.000 0.0800
H6C Uiso 0.12450 0.10390 0.46860 1.000 0.0800
H11 Uiso 0.54040 0.09850 1.15130 1.000 0.0270
H12 Uiso 0.64710 0.06390 0.97740 1.000 0.0290
H13A Uiso 0.48950 0.00750 0.65390 1.000 0.0550
H13B Uiso 0.60890 0.03910 0.71580 1.000 0.0550
H13C Uiso 0.51500 0.08740 0.62060 1.000 0.0550
H14 Uiso 0.34090 0.17570 0.62960 1.000 0.0390
H16 Uiso 0.22300 -0.00980 0.84170 1.000 0.0260
H17 Uiso 0.18820 -0.12820 0.77620 1.000 0.0260
H19 Uiso 0.25340 -0.08780 0.38960 1.000 0.0300
H20 Uiso 0.29590 0.03000 0.45930 1.000 0.0320
H22A Uiso 0.12870 -0.23370 0.67200 1.000 0.0340
H22B Uiso 0.25950 -0.23820 0.71680 1.000 0.0340
H23A Uiso 0.12090 -0.31390 0.48540 1.000 0.0670
H23B Uiso 0.19530 -0.34860 0.62770 1.000 0.0670
H23C Uiso 0.25070 -0.31330 0.51120 1.000 0.0670
H25A Uiso -0.02170 0.02550 1.12520 1.000 0.0600
H25B Uiso 0.04270 0.03100 1.29050 1.000 0.0600
H25C Uiso 0.04520 -0.04080 1.20390 1.000 0.0600
H29A Uiso 0.51770 0.26280 1.37210 1.000 0.0610
H29B Uiso 0.53190 0.18660 1.44540 1.000 0.0610
H29C Uiso 0.44100 0.23940 1.47470 1.000 0.0610

loop_
_atom_type_symbol
_atom_type_description
_atom_type_scat_dispersion_real
_atom_type_scat_dispersion_imag
_atom_type_scat_source
O O 0.0106 0.0060 'International Tables Vol C Tables 4.2.6.8 and 6.1.1.4'
N N 0.0061 0.0033 'International Tables Vol C Tables 4.2.6.8 and 6.1.1.4'
Cu Cu 0.3201 1.2651 'International Tables Vol C Tables 4.2.6.8 and 6.1.1.4'
H H 0.0000 0.0000 'International Tables Vol C Tables 4.2.6.8 and 6.1.1.4'
C C 0.0033 0.0016 'International Tables Vol C Tables 4.2.6.8 and 6.1.1.4'

loop_
_geom_angle_atom_site_label_1
_geom_angle_atom_site_label_2
_geom_angle_atom_site_label_3
_geom_angle
_geom_angle_publ_flag
O26 Cu1 O30 93.2(2) yes
O26 Cu1 O31 98.9(2) yes
O26 Cu1 N3 91.0(2) yes
O26 Cu1 N10 162.2(2) yes
O26 Cu1 C28 98.1(2) yes
O30 Cu1 O31 58.21(16) yes
O30 Cu1 N3 163.8(2) yes
O30 Cu1 N10 91.3(2) yes
O30 Cu1 C28 29.3(2) yes
O31 Cu1 N3 105.7(2) yes
O31 Cu1 N10 98.1(2) yes
O31 Cu1 C28 28.9(2) yes
N3 Cu1 N10 89.5(2) yes
N3 Cu1 C28 134.5(2) yes
N10 Cu1 C28 94.2(2) yes
C18 O21 C22 117.4(5) yes
Cu1 O26 C24 104.7(5) yes
Cu1 O30 C28 101.3(4) yes
Cu1 O31 C28 80.0(4) yes
C7 O14 H14 109.48 no
C2 N1 C5 107.8(6) yes
C2 N1 C6 128.2(7) yes
C5 N1 C6 124.0(7) yes
Cu1 N3 C4 123.8(5) yes
C2 N3 C4 106.9(6) yes
Cu1 N3 C2 129.2(5) yes
C9 N8 C12 108.0(6) yes
C12 N8 C13 122.5(6) yes
C9 N8 C13 129.4(6) yes
Cu1 N10 C9 128.1(5) yes
C9 N10 C11 106.5(6) yes
Cu1 N10 C11 125.1(5) yes
N1 C2 N3 109.6(6) yes
N1 C2 C7 122.1(6) yes
N3 C2 C7 128.1(6) yes
N3 C4 C5 109.1(7) yes
N1 C5 C4 106.5(7) yes
O14 C7 C9 109.3(6) yes
O14 C7 C15 108.4(5) yes
C2 C7 C9 112.3(5) no
C2 C7 C15 108.6(6) no
C9 C7 C15 108.2(5) no
O14 C7 C2 109.9(5) yes
N8 C9 C7 121.3(6) yes
N10 C9 C7 129.1(7) yes
N8 C9 N10 109.6(6) yes
N10 C11 C12 110.2(6) yes
N8 C12 C11 105.7(7) yes
C7 C15 C16 117.6(6) no
C7 C15 C20 121.9(6) no
C16 C15 C20 120.4(7) no
C15 C16 C17 120.2(6) no
C16 C17 C18 119.1(7) no
O21 C18 C19 115.5(6) yes
C17 C18 C19 121.1(7) no
O21 C18 C17 123.3(6) yes
C18 C19 C20 119.7(7) no
C15 C20 C19 119.3(7) no
O21 C22 C23 106.0(6) yes
O26 C24 O27 123.4(7) yes
O26 C24 C25 115.2(7) yes
O27 C24 C25 121.3(7) yes
Cu1 C28 O31 71.1(4) yes
Cu1 C28 C29 167.2(6) yes
Cu1 C28 O30 49.4(3) yes
O30 C28 C29 118.5(7) yes
O31 C28 C29 121.2(7) yes
O30 C28 O31 120.4(7) yes
N3 C4 H4 125.39 no
C5 C4 H4 125.48 no
N1 C5 H5 126.69 no
C4 C5 H5 126.78 no
N1 C6 H6A 109.44 no
N1 C6 H6B 109.47 no
N1 C6 H6C 109.48 no
H6A C6 H6B 109.54 no
H6A C6 H6C 109.47 no
H6B C6 H6C 109.44 no
N10 C11 H11 124.84 no
C12 C11 H11 124.97 no
N8 C12 H12 127.14 no
C11 C12 H12 127.13 no
N8 C13 H13A 109.43 no
N8 C13 H13B 109.46 no
N8 C13 H13C 109.41 no
H13A C13 H13B 109.54 no
H13A C13 H13C 109.44 no
H13B C13 H13C 109.54 no
C15 C16 H16 119.95 no
C17 C16 H16 119.85 no
C16 C17 H17 120.48 no
C18 C17 H17 120.45 no
C18 C19 H19 120.16 no
C20 C19 H19 120.12 no
C15 C20 H20 120.35 no
C19 C20 H20 120.38 no
O21 C22 H22A 110.59 no
O21 C22 H22B 110.52 no
C23 C22 H22A 110.51 no
C23 C22 H22B 110.50 no
H22A C22 H22B 108.71 no
C22 C23 H23A 109.42 no
C22 C23 H23B 109.50 no
C22 C23 H23C 109.48 no
H23A C23 H23B 109.48 no
H23A C23 H23C 109.44 no
H23B C23 H23C 109.51 no
C24 C25 H25A 109.40 no
C24 C25 H25B 109.40 no
C24 C25 H25C 109.55 no
H25A C25 H25B 109.48 no
H25A C25 H25C 109.50 no
H25B C25 H25C 109.49 no
C28 C29 H29A 109.45 no
C28 C29 H29B 109.43 no
C28 C29 H29C 109.45 no
H29A C29 H29B 109.51 no
H29A C29 H29C 109.55 no
H29B C29 H29C 109.44 no

loop_
_geom_bond_atom_site_label_1
_geom_bond_atom_site_label_2
_geom_bond_distance
_geom_bond_publ_flag
Cu1 O26 1.972(5) yes
Cu1 O30 1.986(5) yes
Cu1 O31 2.464(6) yes
Cu1 N3 1.972(6) yes
Cu1 N10 1.968(5) yes
Cu1 C28 2.565(8) yes
O14 C7 1.404(8) yes
O21 C18 1.389(8) yes
O21 C22 1.442(9) yes
O26 C24 1.266(10) yes
O27 C24 1.244(10) yes
O30 C28 1.280(9) yes
O31 C28 1.260(9) yes
O14 H14 0.8392 no
N1 C2 1.350(10) yes
N1 C5 1.370(10) yes
N1 C6 1.465(11) yes
N3 C4 1.373(9) yes
N3 C2 1.324(9) yes
N8 C9 1.366(10) yes
N8 C13 1.472(10) yes
N8 C12 1.378(9) yes
N10 C9 1.329(9) yes
N10 C11 1.376(9) yes
C2 C7 1.511(10) no
C4 C5 1.346(12) no
C7 C9 1.512(10) no
C7 C15 1.549(10) no
C11 C12 1.353(10) no
C15 C16 1.394(9) no
C15 C20 1.387(10) no
C16 C17 1.394(10) no
C17 C18 1.386(9) no
C18 C19 1.386(10) no
C19 C20 1.404(11) no
C22 C23 1.511(11) no
C24 C25 1.507(12) no
C28 C29 1.494(11) no
C4 H4 0.9499 no
C5 H5 0.9494 no
C6 H6A 0.9804 no
C6 H6B 0.9799 no
C6 H6C 0.9810 no
C11 H11 0.9499 no
C12 H12 0.9501 no
C13 H13A 0.9797 no
C13 H13B 0.9797 no
C13 H13C 0.9804 no
C16 H16 0.9500 no
C17 H17 0.9500 no
C19 H19 0.9498 no
C20 H20 0.9502 no
C22 H22A 0.9889 no
C22 H22B 0.9901 no
C23 H23A 0.9804 no
C23 H23B 0.9797 no
C23 H23C 0.9797 no
C25 H25A 0.9803 no
C25 H25B 0.9796 no
C25 H25C 0.9809 no
C29 H29A 0.9791 no
C29 H29B 0.9805 no
C29 H29C 0.9801 no

loop_
_geom_contact_atom_site_label_1
_geom_contact_atom_site_label_2
_geom_contact_distance
_geom_contact_site_symmetry_2
_geom_contact_publ_flag
Cu1 O27 2.605(6) . no
Cu1 C16 4.058(6) . no
Cu1 C12 4.114(6) 3_657 no
Cu1 H16 3.2554 . no
Cu1 H12 3.6196 3_657 no
Cu1 H13B 3.6645 3_657 no
Cu1 H29C 3.6231 4_554 no
O14 N1 2.876(8) . no
O14 N8 2.865(8) . no
O14 C6 2.872(11) . no
O14 C13 2.953(10) . no
O14 O31 2.627(7) 4_554 no
O27 C12 3.308(10) 3_657 no
O27 Cu1 2.605(6) . no
O31 C2 3.315(9) 4_555 no
O31 O14 2.627(7) 4_555 no
O31 C7 3.326(8) 4_555 no
O14 H6C 2.6627 . no
O14 H6A 2.6720 . no
O14 H13C 2.4774 . no
O14 H29C 2.9013 1_554 no
O14 H20 2.3866 . no
O21 H6B 2.9045 3_556 no
O21 H5 2.5966 3_556 no
O26 H4 2.6406 . no
O27 H13B 2.6151 3_657 no
O27 H25A 2.8419 3_557 no
O27 H12 2.4832 3_657 no
O27 H16 2.6336 . no
O27 H23B 2.7766 4_545 no
O30 H11 2.4893 . no
O31 H14 1.7953 4_555 no
O31 H29C 2.6275 4_554 no
N1 O14 2.876(8) . no
N8 O14 2.865(8) . no
N8 C11 3.373(8) 3_657 no
N10 C12 3.391(8) 3_657 no
N3 H16 2.8827 . no
C2 O31 3.315(9) 4_554 no
C6 C15 3.386(12) . no
C6 O14 2.872(11) . no
C7 O31 3.326(8) 4_554 no
C11 C16 3.559(10) 3_657 no
C11 C12 3.328(8) 3_657 no
C11 N8 3.373(8) 3_657 no
C12 O27 3.308(10) 3_657 no
C12 C12 3.544(9) 3_657 no
C12 C11 3.328(8) 3_657 no
C12 Cu1 4.114(6) 3_657 no
C12 N10 3.391(8) 3_657 no
C12 C16 3.385(9) 3_657 no
C13 C15 3.303(11) . no
C13 O14 2.953(10) . no
C13 C19 3.594(12) 3_656 no
C13 C20 3.397(12) . no
C15 C6 3.386(12) . no
C15 C13 3.303(11) . no
C16 Cu1 4.058(6) . no
C16 C12 3.385(9) 3_657 no
C16 C11 3.559(10) 3_657 no
C19 C13 3.594(12) 3_656 no
C20 C13 3.397(12) . no
C2 H16 2.7622 . no
C4 H25C 2.8909 3_557 no
C4 H6A 2.9499 4_555 no
C5 H25C 2.9206 3_557 no
C5 H22A 3.0924 2_556 no
C6 H14 3.0730 . no
C6 H25B 2.9606 1_554 no
C7 H13C 3.0581 . no
C7 H13A 3.0806 . no
C7 H6C 2.8354 . no
C9 H16 2.9231 . no
C12 H23C 3.0695 2_656 no
C12 H16 3.0941 3_657 no
C15 H13A 2.8158 . no
C15 H6C 2.7620 . no
C16 H12 2.7679 3_657 no
C17 H22B 2.7680 . no
C17 H22A 2.8004 . no
C18 H6B 3.0458 3_556 no
C19 H13B 2.9703 3_656 no
C20 H6C 2.7333 . no
C20 H13A 2.7067 . no
C20 H13B 3.0883 3_656 no
C22 H17 2.5365 . no
C23 H4 3.0562 2_546 no
C23 H17 2.9377 4_544 no
C24 H25A 2.9688 3_557 no
C28 H11 2.9891 . no
C28 H14 2.8584 4_555 no
H4 O26 2.6406 . no
H4 C23 3.0562 2_556 no
H4 H23A 2.4427 2_556 no
H5 H6B 2.5386 . no
H5 H22A 2.4994 2_556 no
H5 O21 2.5966 3_556 no
H6A O14 2.6720 . no
H6A C4 2.9499 4_554 no
H6B H5 2.5386 . no
H6B O21 2.9045 3_556 no
H6B C18 3.0458 3_556 no
H6B H22A 2.4937 3_556 no
H6C O14 2.6627 . no
H6C C7 2.8354 . no
H6C C15 2.7620 . no
H6C C20 2.7333 . no
H6C H25B 2.2475 1_554 no
H11 O30 2.4893 . no
H11 C28 2.9891 . no
H12 H13B 2.4801 . no
H12 Cu1 3.6196 3_657 no
H12 O27 2.4832 3_657 no
H12 C16 2.7679 3_657 no
H12 H16 2.3217 3_657 no
H13A C7 3.0806 . no
H13A C15 2.8158 . no
H13A C20 2.7067 . no
H13B H12 2.4801 . no
H13B Cu1 3.6645 3_657 no
H13B O27 2.6151 3_657 no
H13B C19 2.9703 3_656 no
H13B C20 3.0883 3_656 no
H13B H19 2.3981 3_656 no
H13C O14 2.4774 . no
H13C C7 3.0581 . no
H13C H29B 2.5665 1_554 no
H14 C6 3.0730 . no
H14 H29C 2.4839 1_554 no
H14 O31 1.7953 4_554 no
H14 C28 2.8584 4_554 no
H16 Cu1 3.2554 . no
H16 O27 2.6336 . no
H16 N3 2.8827 . no
H16 C2 2.7622 . no
H16 C9 2.9231 . no
H16 C12 3.0941 3_657 no
H16 H12 2.3217 3_657 no
H17 C22 2.5365 . no
H17 H22A 2.2849 . no
H17 H22B 2.3984 . no
H17 C23 2.9377 4_545 no
H17 H23C 2.4641 4_545 no
H19 H13B 2.3981 3_656 no
H20 O14 2.3866 . no
H22A C17 2.8004 . no
H22A H17 2.2849 . no
H22A C5 3.0924 2_546 no
H22A H5 2.4994 2_546 no
H22A H6B 2.4937 3_556 no
H22B C17 2.7680 . no
H22B H17 2.3984 . no
H23A H4 2.4427 2_546 no
H23B O27 2.7766 4_544 no
H23C C12 3.0695 2_646 no
H23C H17 2.4641 4_544 no
H25A O27 2.8419 3_557 no
H25A C24 2.9688 3_557 no
H25B C6 2.9606 1_556 no
H25B H6C 2.2475 1_556 no
H25C C4 2.8909 3_557 no
H25C C5 2.9206 3_557 no
H29B H13C 2.5665 1_556 no
H29C O14 2.9013 1_556 no
H29C H14 2.4839 1_556 no
H29C Cu1 3.6231 4_555 no
H29C O31 2.6275 4_555 no

loop_
_geom_hbond_atom_site_label_D
_geom_hbond_atom_site_label_H
_geom_hbond_atom_site_label_A
_geom_hbond_distance_DH
_geom_hbond_distance_HA
_geom_hbond_distance_DA
_geom_hbond_angle_DHA
_geom_hbond_site_symmetry_A
O14 H14 O31 0.839(4) 1.795(6) 2.627(7) 170.8(4) 4_554
C5 H5 O21 0.949(8) 2.597(5) 3.426(10) 146.1(5) 3_556
C11 H11 O30 0.950(7) 2.489(5) 2.939(9) 109.0(5) .
C12 H12 O27 0.950(8) 2.483(6) 3.308(10) 145.2(4) 3_657
C13 H13C O14 0.980(8) 2.477(5) 2.953(10) 109.5(5) .
C16 H16 Cu1 0.950(6) 3.2554(13) 4.058(6) 143.4(4) .
C20 H20 O14 0.950(8) 2.387(4) 2.731(9) 100.9(5) .

loop_
_geom_torsion_atom_site_label_1
_geom_torsion_atom_site_label_2
_geom_torsion_atom_site_label_3
_geom_torsion_atom_site_label_4
_geom_torsion
_geom_torsion_publ_flag
O30 Cu1 O26 C24 -100.8(4) no
O31 Cu1 O26 C24 -159.1(4) no
N3 Cu1 O26 C24 94.9(5) no
C28 Cu1 O26 C24 -129.8(5) no
O26 Cu1 O30 C28 -100.9(5) no
O31 Cu1 O30 C28 -2.4(4) no
N10 Cu1 O30 C28 96.3(5) no
O26 Cu1 O31 C28 90.6(4) no
O30 Cu1 O31 C28 2.4(4) no
N3 Cu1 O31 C28 -175.8(4) no
N10 Cu1 O31 C28 -84.1(4) no
O26 Cu1 N3 C2 -152.9(6) no
O26 Cu1 N3 C4 30.2(6) no
O31 Cu1 N3 C2 107.5(6) no
O31 Cu1 N3 C4 -69.4(6) no
N10 Cu1 N3 C2 9.3(6) no
N10 Cu1 N3 C4 -167.7(6) no
C28 Cu1 N3 C2 104.7(6) no
C28 Cu1 N3 C4 -72.2(6) no
O30 Cu1 N10 C9 -180.0(6) no
O30 Cu1 N10 C11 7.5(5) no
O31 Cu1 N10 C9 -121.9(5) no
O31 Cu1 N10 C11 65.6(5) no
N3 Cu1 N10 C9 -16.2(6) no
N3 Cu1 N10 C11 171.3(5) no
C28 Cu1 N10 C9 -150.8(6) no
C28 Cu1 N10 C11 36.7(5) no
O26 Cu1 C28 O30 82.0(5) no
O26 Cu1 C28 O31 -93.8(4) no
O30 Cu1 C28 O31 -175.8(7) no
O31 Cu1 C28 O30 175.8(7) no
N3 Cu1 C28 O30 -178.5(4) no
N3 Cu1 C28 O31 5.7(6) no
N10 Cu1 C28 O30 -85.1(5) no
N10 Cu1 C28 O31 99.1(4) no
C22 O21 C18 C17 -14.4(9) no
C22 O21 C18 C19 165.8(6) no
C18 O21 C22 C23 -171.9(6) no
Cu1 O26 C24 O27 5.3(8) no
Cu1 O26 C24 C25 -174.1(5) no
Cu1 O30 C28 O31 4.6(8) no
Cu1 O30 C28 C29 -175.1(6) no
Cu1 O31 C28 O30 -3.7(6) no
Cu1 O31 C28 C29 176.0(7) no
C5 N1 C2 N3 2.1(8) no
C6 N1 C2 N3 -178.1(7) no
C6 N1 C2 C7 -3.3(11) no
C5 N1 C2 C7 176.9(6) no
C6 N1 C5 C4 178.6(7) no
C2 N1 C5 C4 -1.6(8) no
Cu1 N3 C2 C7 6.5(10) no
Cu1 N3 C2 N1 -179.1(4) no
C4 N3 C2 N1 -1.8(7) no
C4 N3 C2 C7 -176.1(6) no
Cu1 N3 C4 C5 178.3(5) no
C2 N3 C4 C5 0.8(8) no
C13 N8 C9 N10 174.4(6) no
C13 N8 C9 C7 -6.0(10) no
C12 N8 C9 C7 178.6(5) no
C12 N8 C9 N10 -1.0(7) no
C13 N8 C12 C11 -175.8(6) no
C9 N8 C12 C11 0.0(7) no
Cu1 N10 C11 C12 172.3(4) no
C11 N10 C9 C7 -178.0(6) no
Cu1 N10 C9 N8 -172.0(4) no
Cu1 N10 C9 C7 8.4(10) no
C11 N10 C9 N8 1.6(7) no
C9 N10 C11 C12 -1.6(7) no
N1 C2 C7 C9 167.8(6) no
N1 C2 C7 C15 -72.5(7) no
N1 C2 C7 O14 45.9(8) no
N3 C2 C7 C9 -18.4(9) no
N3 C2 C7 C15 101.2(8) no
N3 C2 C7 O14 -140.4(6) no
N3 C4 C5 N1 0.5(9) no
C2 C7 C9 N8 -168.8(5) no
C2 C7 C9 N10 10.8(9) no
O14 C7 C9 N10 133.0(7) no
C15 C7 C9 N10 -109.1(7) no
O14 C7 C15 C16 -177.0(6) no
C15 C7 C9 N8 71.4(7) no
O14 C7 C9 N8 -46.5(7) no
C2 C7 C15 C16 -57.6(8) no
C2 C7 C15 C20 122.2(7) no
C9 C7 C15 C16 64.5(8) no
C9 C7 C15 C20 -115.7(7) no
O14 C7 C15 C20 2.8(9) no
N10 C11 C12 N8 0.9(7) no
C7 C15 C16 C17 -175.4(6) no
C16 C15 C20 C19 -3.4(11) no
C7 C15 C20 C19 176.8(7) no
C20 C15 C16 C17 4.8(10) no
C15 C16 C17 C18 -2.6(10) no
C16 C17 C18 C19 -1.1(11) no
C16 C17 C18 O21 179.1(6) no
O21 C18 C19 C20 -177.7(6) no
C17 C18 C19 C20 2.5(11) no
C18 C19 C20 C15 -0.3(11) no
